data_4346649
loop_
_publ_author_name
'Tyler, Sarah F.'
'Natoli, Sean N.'
'Vlaisavljevich, Bess'
'Fanwick, Phillip E.'
'Ren, Tong'

_publ_section_title
;
 Turning a New Leaf on Metal-TMC Chemistry: Ni(II)(TMC) Acetylides.
;
_journal_issue 20
_journal_name_full 'Inorganic chemistry'
_journal_page_first 10058
_journal_page_last 10064
_journal_paper_doi 10.1021/acs.inorgchem.5b01883
_journal_volume 54
_journal_year 2015
_chemical_absolute_configuration ad
_chemical_formula_moiety 'C18 H33 N4 Ni1,C1 F3 O3 S1'
_chemical_formula_sum 'C19 H33 F3 N4 Ni O3 S'
_chemical_formula_weight 513.26
_space_group_crystal_system orthorhombic
_space_group_IT_number 29
_space_group_name_Hall 'P 2c -2ac'
_space_group_name_H-M_alt 'P c a 21'
_atom_sites_solution_hydrogens geom
_atom_sites_solution_primary iterative
_atom_sites_solution_secondary difmap
_audit_creation_method SHELXL-2014/7
_cell_angle_alpha 90
_cell_angle_beta 90
_cell_angle_gamma 90
_cell_formula_units_Z 4
_cell_length_a 18.7849(8)
_cell_length_b 8.3978(4)
_cell_length_c 14.8663(5)
_cell_measurement_reflns_used 9703
_cell_measurement_temperature 200(2)
_cell_measurement_theta_max 72.305
_cell_measurement_theta_min 5.771
_cell_volume 2345.19(17)
_computing_cell_refinement 'HKL3000 (Otwinowski & Minor, 1997)'
_computing_data_collection 'Crystal Clear(Rigaku 2001)'
_computing_data_reduction 'HKL3000 (Otwinowski & Minor, 1997)'
_computing_publication_material 'local programs'
_computing_structure_refinement 'SHELXL-2014/7 (Sheldrick, 2014)'
_computing_structure_solution 'SHELXT (Sheldrick)'
_diffrn_ambient_temperature 200(2)
_diffrn_measured_fraction_theta_full 0.940
_diffrn_measured_fraction_theta_max 0.914
_diffrn_measurement_details
;
Data were collected on a Rigaku Rapid which has a quarter 
chi circle and a 200 degree curved image plate at a fixed 
distance of 127.4mm.  Strategy was optimized using the 
CrystalClear software.  The completeness is the best 
that can be obtained with this geometry. The missing data are not 
cusp data but mostly high angle data.
Also the use of HKL3000/SCALEPACK lowers the number 
of observed data as inconsistent equivalents are removed 
from the data set and not included in the collected total.
;
_diffrn_measurement_device_type 'Rigaku Rapid II'
_diffrn_measurement_method \w
_diffrn_radiation_type CuK\a
_diffrn_radiation_wavelength 1.54178
_diffrn_reflns_av_R_equivalents 0.000
_diffrn_reflns_av_unetI/netI 0.0531
_diffrn_reflns_Laue_measured_fraction_max 0.914
_diffrn_reflns_limit_h_max 22
_diffrn_reflns_limit_h_min -20
_diffrn_reflns_limit_k_max 10
_diffrn_reflns_limit_k_min -9
_diffrn_reflns_limit_l_max 17
_diffrn_reflns_limit_l_min -17
_diffrn_reflns_number 9703
_diffrn_reflns_point_group_measured_fraction_full 0.942
_diffrn_reflns_point_group_measured_fraction_max 0.916
_diffrn_reflns_theta_full 67.679
_diffrn_reflns_theta_max 72.305
_diffrn_reflns_theta_min 5.771
_diffrn_source 'microfocus source'
_exptl_absorpt_coefficient_mu 2.483
_exptl_absorpt_correction_T_max 0.905
_exptl_absorpt_correction_T_min 0.323
_exptl_absorpt_correction_type multi-scan
_exptl_absorpt_process_details 'SCALEPACK (Otwinowski & Minor, 1997)'
_exptl_crystal_colour green
_exptl_crystal_density_diffrn 1.454
_exptl_crystal_description platelet
_exptl_crystal_F_000 1080
_exptl_crystal_size_max 0.200
_exptl_crystal_size_mid 0.180
_exptl_crystal_size_min 0.040
_refine_diff_density_max 0.475
_refine_diff_density_min -0.347
_refine_diff_density_rms 0.066
_refine_ls_abs_structure_details
;
 Refined as an inversion twin.
;
_refine_ls_abs_structure_Flack 0.02(4)
_refine_ls_extinction_coef 0.0027(3)
_refine_ls_extinction_expression Fc^*^=kFc[1+0.001xFc^2^\l^3^/sin(2\q)]^-1/4^
_refine_ls_extinction_method 'SHELXL-2014/7 (Sheldrick 2014'
_refine_ls_goodness_of_fit_ref 1.142
_refine_ls_hydrogen_treatment constr
_refine_ls_matrix_type full
_refine_ls_number_parameters 286
_refine_ls_number_reflns 3740
_refine_ls_number_restraints 1
_refine_ls_restrained_S_all 1.141
_refine_ls_R_factor_all 0.0528
_refine_ls_R_factor_gt 0.0397
_refine_ls_shift/su_max 0.000
_refine_ls_shift/su_mean 0.000
_refine_ls_structure_factor_coef Fsqd
_refine_ls_weighting_details 'w=1/[\s^2^(Fo^2^)+(0.0631P)^2^] where P=(Fo^2^+2Fc^2^)/3'
_refine_ls_weighting_scheme calc
_refine_ls_wR_factor_gt 0.1064
_refine_ls_wR_factor_ref 0.1214
_reflns_Friedel_coverage 0.923
_reflns_Friedel_fraction_full 0.944
_reflns_Friedel_fraction_max 0.918
_reflns_number_gt 3112
_reflns_number_total 3740
_reflns_threshold_expression 'I > 2\s(I)'
_cod_data_source_file ic5b01883_si_002.cif
_cod_data_source_block SFT3
_cod_database_code 4346649
_shelx_shelxl_version_number 2014/7
_shelx_space_group_comment
;
The symmetry employed for this shelxl refinement is uniquely defined
by the following loop, which should always be used as a source of
symmetry information in preference to the above space-group names.
They are only intended as comments.
;

loop_
_space_group_symop_operation_xyz
'x, y, z'
'-x, -y, z+1/2'
'-x+1/2, y, z+1/2'
'x+1/2, -y, z'

loop_
_atom_site_label
_atom_site_type_symbol
_atom_site_fract_x
_atom_site_fract_y
_atom_site_fract_z
_atom_site_U_iso_or_equiv
_atom_site_adp_type
_atom_site_occupancy
_atom_site_site_symmetry_order
_atom_site_calc_flag
_atom_site_refinement_flags_posn
_atom_site_refinement_flags_adp
Ni1 Ni 0.34946(4) 0.53777(10) 0.11111(7) 0.0266(3) Uani 1 1 d . .
N1 N 0.4107(2) 0.6564(6) 0.0111(3) 0.0280(10) Uani 1 1 d . .
N2 N 0.4313(3) 0.3614(6) 0.1328(3) 0.0354(12) Uani 1 1 d . .
N3 N 0.3293(3) 0.5139(7) 0.2517(3) 0.0371(12) Uani 1 1 d . .
N4 N 0.2792(2) 0.7456(6) 0.1009(3) 0.0304(10) Uani 1 1 d . .
C15 C 0.2810(3) 0.3876(7) 0.0520(4) 0.0374(14) Uani 1 1 d . .
C16 C 0.2387(3) 0.2985(7) 0.0212(4) 0.0320(13) Uani 1 1 d . .
C17 C 0.1883(3) 0.1933(8) -0.0129(4) 0.0392(15) Uani 1 1 d . .
C18 C 0.1449(3) 0.1055(8) -0.0435(5) 0.0439(17) Uani 1 1 d . .
H33 H 0.1103 0.0355 -0.0680 0.053 Uiso 1 1 calc R U
C8 C 0.5043(3) 0.4316(8) 0.1349(4) 0.0420(16) Uani 1 1 d . .
H5 H 0.5389 0.3465 0.1494 0.050 Uiso 1 1 calc R U
H6 H 0.5065 0.5118 0.1836 0.050 Uiso 1 1 calc R U
C9 C 0.5257(3) 0.5089(8) 0.0481(5) 0.0421(16) Uani 1 1 d . .
H3 H 0.5150 0.4349 -0.0020 0.051 Uiso 1 1 calc R U
H4 H 0.5778 0.5264 0.0488 0.051 Uiso 1 1 calc R U
C10 C 0.4890(3) 0.6674(7) 0.0295(4) 0.0353(14) Uani 1 1 d . .
H1 H 0.4963 0.7380 0.0821 0.042 Uiso 1 1 calc R U
H2 H 0.5124 0.7182 -0.0228 0.042 Uiso 1 1 calc R U
C1 C 0.3841(3) 0.8218(7) 0.0101(4) 0.0353(14) Uani 1 1 d . .
H28 H 0.3991 0.8750 -0.0462 0.042 Uiso 1 1 calc R U
H29 H 0.4047 0.8814 0.0613 0.042 Uiso 1 1 calc R U
C2 C 0.3036(3) 0.8235(8) 0.0169(4) 0.0380(15) Uani 1 1 d . .
H26 H 0.2864 0.9349 0.0156 0.046 Uiso 1 1 calc R U
H27 H 0.2830 0.7672 -0.0356 0.046 Uiso 1 1 calc R U
C3 C 0.2876(3) 0.8579(7) 0.1779(4) 0.0359(14) Uani 1 1 d . .
H21 H 0.2561 0.9507 0.1678 0.043 Uiso 1 1 calc R U
H22 H 0.3373 0.8973 0.1785 0.043 Uiso 1 1 calc R U
C4 C 0.2709(4) 0.7875(8) 0.2689(4) 0.0441(16) Uani 1 1 d . .
H19 H 0.2236 0.7355 0.2659 0.053 Uiso 1 1 calc R U
H20 H 0.2676 0.8751 0.3133 0.053 Uiso 1 1 calc R U
C5 C 0.3247(3) 0.6670(8) 0.3024(4) 0.0428(15) Uani 1 1 d . .
H17 H 0.3723 0.7177 0.3015 0.051 Uiso 1 1 calc R U
H18 H 0.3134 0.6421 0.3659 0.051 Uiso 1 1 calc R U
C6 C 0.3918(4) 0.4238(8) 0.2872(4) 0.0411(15) Uani 1 1 d . .
H12 H 0.4322 0.4978 0.2962 0.049 Uiso 1 1 calc R U
H13 H 0.3795 0.3768 0.3462 0.049 Uiso 1 1 calc R U
C7 C 0.4135(4) 0.2947(8) 0.2240(5) 0.0446(16) Uani 1 1 d . .
H10 H 0.3743 0.2166 0.2182 0.054 Uiso 1 1 calc R U
H11 H 0.4555 0.2384 0.2485 0.054 Uiso 1 1 calc R U
C11 C 0.4307(4) 0.2258(8) 0.0687(5) 0.0496(17) Uani 1 1 d . .
H7 H 0.4695 0.1523 0.0835 0.074 Uiso 1 1 calc R U
H8 H 0.4372 0.2659 0.0073 0.074 Uiso 1 1 calc R U
H9 H 0.3851 0.1697 0.0729 0.074 Uiso 1 1 calc R U
C14 C 0.3994(3) 0.5811(9) -0.0790(4) 0.0433(16) Uani 1 1 d . .
H30 H 0.4236 0.6442 -0.1252 0.065 Uiso 1 1 calc R U
H31 H 0.3484 0.5767 -0.0922 0.065 Uiso 1 1 calc R U
H32 H 0.4190 0.4729 -0.0785 0.065 Uiso 1 1 calc R U
C13 C 0.2024(3) 0.7081(8) 0.0899(4) 0.0413(16) Uani 1 1 d . .
H23 H 0.1960 0.6388 0.0375 0.062 Uiso 1 1 calc R U
H24 H 0.1757 0.8071 0.0810 0.062 Uiso 1 1 calc R U
H25 H 0.1850 0.6538 0.1439 0.062 Uiso 1 1 calc R U
C12 C 0.2634(3) 0.4189(8) 0.2685(5) 0.0484(17) Uani 1 1 d . .
H14 H 0.2232 0.4686 0.2374 0.073 Uiso 1 1 calc R U
H15 H 0.2538 0.4156 0.3333 0.073 Uiso 1 1 calc R U
H16 H 0.2701 0.3103 0.2460 0.073 Uiso 1 1 calc R U
S1 S 0.01188(8) 0.12303(19) 0.29958(9) 0.0353(4) Uani 1 1 d . .
F1 F 0.1489(2) 0.1124(8) 0.3292(4) 0.0835(18) Uani 1 1 d . .
F2 F 0.1202(3) 0.1975(13) 0.1999(5) 0.162(4) Uani 1 1 d . .
F3 F 0.1089(4) -0.0510(11) 0.2283(7) 0.156(4) Uani 1 1 d . .
O1 O -0.0296(3) 0.1076(6) 0.2202(3) 0.0492(12) Uani 1 1 d . .
O2 O 0.0123(4) 0.2798(7) 0.3360(5) 0.100(3) Uani 1 1 d . .
O3 O 0.0028(4) 0.0027(10) 0.3628(5) 0.087(2) Uani 1 1 d . .
C19 C 0.1021(4) 0.0986(12) 0.2624(6) 0.067(2) Uani 1 1 d . .

loop_
_atom_site_aniso_label
_atom_site_aniso_U_11
_atom_site_aniso_U_22
_atom_site_aniso_U_33
_atom_site_aniso_U_23
_atom_site_aniso_U_13
_atom_site_aniso_U_12
Ni1 0.0276(4) 0.0274(5) 0.0247(4) 0.0006(5) 0.0000(4) -0.0029(4)
N1 0.025(2) 0.034(3) 0.025(2) 0.002(2) 0.0018(18) -0.0032(19)
N2 0.037(3) 0.031(3) 0.038(3) 0.001(2) -0.001(2) 0.001(2)
N3 0.039(3) 0.044(3) 0.028(3) 0.007(2) 0.004(2) -0.003(2)
N4 0.026(2) 0.036(3) 0.030(2) 0.002(2) -0.002(2) -0.0006(19)
C15 0.038(3) 0.037(4) 0.038(3) 0.002(3) 0.004(3) 0.000(3)
C16 0.032(3) 0.030(3) 0.034(3) 0.000(3) -0.006(2) -0.005(3)
C17 0.036(3) 0.037(4) 0.044(3) 0.006(3) -0.008(3) 0.004(3)
C18 0.036(4) 0.030(4) 0.065(4) 0.000(3) -0.019(3) -0.002(3)
C8 0.029(3) 0.046(4) 0.051(4) -0.006(3) -0.004(3) 0.004(3)
C9 0.024(3) 0.049(4) 0.053(4) -0.006(3) -0.001(3) 0.002(3)
C10 0.025(3) 0.037(3) 0.043(3) 0.003(3) 0.004(3) -0.001(3)
C1 0.038(3) 0.032(3) 0.036(3) 0.007(3) 0.006(3) 0.003(3)
C2 0.036(3) 0.041(4) 0.037(3) 0.010(3) 0.002(3) 0.006(3)
C3 0.030(3) 0.035(4) 0.042(3) -0.007(3) 0.005(3) 0.001(3)
C4 0.043(4) 0.058(4) 0.031(3) -0.004(3) 0.010(3) 0.005(3)
C5 0.046(3) 0.060(4) 0.023(3) -0.007(3) 0.001(3) -0.005(3)
C6 0.047(4) 0.048(4) 0.028(3) 0.018(3) -0.003(3) 0.000(3)
C7 0.048(4) 0.039(4) 0.047(4) 0.017(3) 0.002(3) 0.000(3)
C11 0.048(4) 0.033(4) 0.068(5) -0.015(4) -0.006(4) 0.007(3)
C14 0.042(4) 0.063(5) 0.025(3) -0.008(3) 0.003(3) -0.002(3)
C13 0.028(3) 0.050(4) 0.047(4) -0.004(3) -0.002(3) 0.004(3)
C12 0.039(4) 0.062(5) 0.044(4) 0.013(4) 0.008(3) -0.014(3)
S1 0.0321(7) 0.0421(9) 0.0318(7) 0.0001(7) -0.0049(6) -0.0021(6)
F1 0.036(2) 0.120(5) 0.094(4) 0.029(4) -0.017(2) -0.008(3)
F2 0.078(4) 0.311(12) 0.097(5) 0.091(6) 0.004(3) -0.075(6)
F3 0.087(5) 0.196(8) 0.185(8) -0.105(7) 0.003(5) 0.051(5)
O1 0.047(3) 0.064(3) 0.037(2) -0.001(2) -0.015(2) -0.003(2)
O2 0.099(5) 0.068(4) 0.133(6) -0.060(4) -0.058(5) 0.037(4)
O3 0.052(3) 0.123(5) 0.085(4) 0.063(4) -0.011(3) -0.023(3)
C19 0.046(4) 0.087(6) 0.068(5) 0.017(5) -0.005(4) -0.002(5)

loop_
_atom_type_symbol
_atom_type_description
_atom_type_scat_dispersion_real
_atom_type_scat_dispersion_imag
_atom_type_scat_source
C C 0.0181 0.0091 'International Tables Vol C Tables 4.2.6.8 and 6.1.1.4'
H H 0.0000 0.0000 'International Tables Vol C Tables 4.2.6.8 and 6.1.1.4'
F F 0.0727 0.0534 'International Tables Vol C Tables 4.2.6.8 and 6.1.1.4'
N N 0.0311 0.0180 'International Tables Vol C Tables 4.2.6.8 and 6.1.1.4'
Ni Ni -3.0029 0.5091 'International Tables Vol C Tables 4.2.6.8 and 6.1.1.4'
O O 0.0492 0.0322 'International Tables Vol C Tables 4.2.6.8 and 6.1.1.4'
S S 0.3331 0.5567 'International Tables Vol C Tables 4.2.6.8 and 6.1.1.4'

loop_
_geom_angle_atom_site_label_1
_geom_angle_atom_site_label_2
_geom_angle_atom_site_label_3
_geom_angle
C15 Ni1 N1 109.6(2)
C15 Ni1 N3 104.9(2)
N1 Ni1 N3 145.6(2)
C15 Ni1 N2 95.2(2)
N1 Ni1 N2 92.36(18)
N3 Ni1 N2 85.1(2)
C15 Ni1 N4 94.8(2)
N1 Ni1 N4 84.50(17)
N3 Ni1 N4 92.07(19)
N2 Ni1 N4 169.96(17)
C1 N1 C14 110.0(5)
C1 N1 C10 106.0(4)
C14 N1 C10 109.2(4)
C1 N1 Ni1 105.3(3)
C14 N1 Ni1 110.6(4)
C10 N1 Ni1 115.5(3)
C11 N2 C8 108.8(5)
C11 N2 C7 107.0(5)
C8 N2 C7 109.4(5)
C11 N2 Ni1 115.2(4)
C8 N2 Ni1 112.7(4)
C7 N2 Ni1 103.4(4)
C6 N3 C5 107.7(5)
C6 N3 C12 108.8(5)
C5 N3 C12 109.1(5)
C6 N3 Ni1 104.8(4)
C5 N3 Ni1 115.1(4)
C12 N3 Ni1 111.2(4)
C2 N4 C13 107.5(4)
C2 N4 C3 109.6(4)
C13 N4 C3 108.8(4)
C2 N4 Ni1 102.9(3)
C13 N4 Ni1 115.0(4)
C3 N4 Ni1 112.7(3)
C16 C15 Ni1 176.6(6)
C15 C16 C17 178.6(7)
C18 C17 C16 178.5(7)
C17 C18 H33 180.0
N2 C8 C9 113.5(5)
N2 C8 H5 108.9
C9 C8 H5 108.9
N2 C8 H6 108.9
C9 C8 H6 108.9
H5 C8 H6 107.7
C8 C9 C10 114.3(6)
C8 C9 H3 108.7
C10 C9 H3 108.7
C8 C9 H4 108.7
C10 C9 H4 108.7
H3 C9 H4 107.6
N1 C10 C9 115.0(5)
N1 C10 H1 108.5
C9 C10 H1 108.5
N1 C10 H2 108.5
C9 C10 H2 108.5
H1 C10 H2 107.5
N1 C1 C2 110.2(5)
N1 C1 H28 109.6
C2 C1 H28 109.6
N1 C1 H29 109.6
C2 C1 H29 109.6
H28 C1 H29 108.1
N4 C2 C1 111.1(5)
N4 C2 H26 109.4
C1 C2 H26 109.4
N4 C2 H27 109.4
C1 C2 H27 109.4
H26 C2 H27 108.0
N4 C3 C4 114.7(5)
N4 C3 H21 108.6
C4 C3 H21 108.6
N4 C3 H22 108.6
C4 C3 H22 108.6
H21 C3 H22 107.6
C3 C4 C5 114.6(5)
C3 C4 H19 108.6
C5 C4 H19 108.6
C3 C4 H20 108.6
C5 C4 H20 108.6
H19 C4 H20 107.6
N3 C5 C4 116.6(5)
N3 C5 H17 108.1
C4 C5 H17 108.1
N3 C5 H18 108.1
C4 C5 H18 108.1
H17 C5 H18 107.3
C7 C6 N3 111.1(5)
C7 C6 H12 109.4
N3 C6 H12 109.4
C7 C6 H13 109.4
N3 C6 H13 109.4
H12 C6 H13 108.0
C6 C7 N2 110.9(5)
C6 C7 H10 109.5
N2 C7 H10 109.5
C6 C7 H11 109.5
N2 C7 H11 109.5
H10 C7 H11 108.0
N2 C11 H7 109.5
N2 C11 H8 109.5
H7 C11 H8 109.5
N2 C11 H9 109.5
H7 C11 H9 109.5
H8 C11 H9 109.5
N1 C14 H30 109.5
N1 C14 H31 109.5
H30 C14 H31 109.5
N1 C14 H32 109.5
H30 C14 H32 109.5
H31 C14 H32 109.5
N4 C13 H23 109.5
N4 C13 H24 109.5
H23 C13 H24 109.5
N4 C13 H25 109.5
H23 C13 H25 109.5
H24 C13 H25 109.5
N3 C12 H14 109.5
N3 C12 H15 109.5
H14 C12 H15 109.5
N3 C12 H16 109.5
H14 C12 H16 109.5
H15 C12 H16 109.5
O3 S1 O1 115.3(4)
O3 S1 O2 114.5(5)
O1 S1 O2 113.8(3)
O3 S1 C19 103.9(5)
O1 S1 C19 104.6(4)
O2 S1 C19 102.6(5)
F2 C19 F1 107.9(7)
F2 C19 F3 107.5(9)
F1 C19 F3 107.2(8)
F2 C19 S1 113.4(7)
F1 C19 S1 112.6(7)
F3 C19 S1 108.0(6)

loop_
_geom_bond_atom_site_label_1
_geom_bond_atom_site_label_2
_geom_bond_distance
Ni1 C15 2.005(6)
Ni1 N1 2.128(4)
Ni1 N3 2.133(5)
Ni1 N2 2.159(5)
Ni1 N4 2.193(5)
N1 C1 1.477(8)
N1 C14 1.495(7)
N1 C10 1.500(7)
N2 C11 1.486(8)
N2 C8 1.493(8)
N2 C7 1.504(7)
N3 C6 1.492(8)
N3 C5 1.493(8)
N3 C12 1.494(8)
N4 C2 1.483(7)
N4 C13 1.485(7)
N4 C3 1.491(8)
C15 C16 1.183(8)
C16 C17 1.390(8)
C17 C18 1.189(9)
C18 H33 0.9500
C8 C9 1.501(9)
C8 H5 0.9900
C8 H6 0.9900
C9 C10 1.524(9)
C9 H3 0.9900
C9 H4 0.9900
C10 H1 0.9900
C10 H2 0.9900
C1 C2 1.515(8)
C1 H28 0.9900
C1 H29 0.9900
C2 H26 0.9900
C2 H27 0.9900
C3 C4 1.510(9)
C3 H21 0.9900
C3 H22 0.9900
C4 C5 1.515(9)
C4 H19 0.9900
C4 H20 0.9900
C5 H17 0.9900
C5 H18 0.9900
C6 C7 1.492(10)
C6 H12 0.9900
C6 H13 0.9900
C7 H10 0.9900
C7 H11 0.9900
C11 H7 0.9800
C11 H8 0.9800
C11 H9 0.9800
C14 H30 0.9800
C14 H31 0.9800
C14 H32 0.9800
C13 H23 0.9800
C13 H24 0.9800
C13 H25 0.9800
C12 H14 0.9800
C12 H15 0.9800
C12 H16 0.9800
S1 O3 1.390(6)
S1 O1 1.420(4)
S1 O2 1.424(6)
S1 C19 1.794(9)
F1 C19 1.333(10)
F2 C19 1.292(11)
F3 C19 1.361(11)

loop_
_geom_torsion_atom_site_label_1
_geom_torsion_atom_site_label_2
_geom_torsion_atom_site_label_3
_geom_torsion_atom_site_label_4
_geom_torsion
C11 N2 C8 C9 66.4(7)
C7 N2 C8 C9 -177.1(5)
Ni1 N2 C8 C9 -62.6(6)
N2 C8 C9 C10 73.4(7)
C1 N1 C10 C9 170.9(5)
C14 N1 C10 C9 -70.7(7)
Ni1 N1 C10 C9 54.7(6)
C8 C9 C10 N1 -68.2(7)
C14 N1 C1 C2 77.1(6)
C10 N1 C1 C2 -164.9(5)
Ni1 N1 C1 C2 -42.0(5)
C13 N4 C2 C1 -163.1(5)
C3 N4 C2 C1 78.9(6)
Ni1 N4 C2 C1 -41.3(6)
N1 C1 C2 N4 59.6(7)
C2 N4 C3 C4 -174.7(5)
C13 N4 C3 C4 68.1(7)
Ni1 N4 C3 C4 -60.7(6)
N4 C3 C4 C5 70.7(7)
C6 N3 C5 C4 172.1(5)
C12 N3 C5 C4 -70.0(7)
Ni1 N3 C5 C4 55.7(6)
C3 C4 C5 N3 -67.3(7)
C5 N3 C6 C7 -163.1(5)
C12 N3 C6 C7 78.8(6)
Ni1 N3 C6 C7 -40.2(6)
N3 C6 C7 N2 58.0(7)
C11 N2 C7 C6 -163.3(5)
C8 N2 C7 C6 79.0(6)
Ni1 N2 C7 C6 -41.3(6)
O3 S1 C19 F2 177.5(8)
O1 S1 C19 F2 56.2(8)
O2 S1 C19 F2 -62.9(8)
O3 S1 C19 F1 -59.7(8)
O1 S1 C19 F1 179.0(6)
O2 S1 C19 F1 59.9(8)
O3 S1 C19 F3 58.5(8)
O1 S1 C19 F3 -62.8(7)
O2 S1 C19 F3 178.1(7)
